data_4035644
loop_
_publ_author_name
'Zhu, Bo'
'Li, Fuyuan'
'Lu, Bohua'
'Chang, Junbiao'
'Jiang, Zhiyong'

_publ_section_title
;
 Organocatalytic Enantioselective Vinylogous Aldol Reaction of
 5-Alkyl-4-Nitroisoxazoles to Paraformaldehyde.
;
_journal_issue 18
_journal_name_full 'The Journal of organic chemistry'
_journal_page_first 11350
_journal_page_last 11358
_journal_paper_doi 10.1021/acs.joc.8b01573
_journal_volume 83
_journal_year 2018
_chemical_formula_moiety 'C13 H18 N2 O8 S4'
_chemical_formula_sum 'C13 H18 N2 O8 S4'
_chemical_formula_weight 458.53
_space_group_crystal_system triclinic
_space_group_IT_number 2
_space_group_name_Hall '-P 1'
_space_group_name_H-M_alt 'P -1'
_atom_sites_solution_hydrogens mixed
_atom_sites_solution_primary direct
_audit_creation_date 2016-05-27
_audit_creation_method
;
Olex2 1.2
(compiled 2016.02.19 svn.r3266 for OlexSys, GUI svn.r5155)
;
_cell_angle_alpha 90.401(5)
_cell_angle_beta 110.250(7)
_cell_angle_gamma 103.900(6)
_cell_formula_units_Z 2
_cell_length_a 8.3349(7)
_cell_length_b 11.2541(7)
_cell_length_c 11.5632(8)
_cell_measurement_reflns_used 3366
_cell_measurement_temperature 293(2)
_cell_measurement_theta_max 70.5380
_cell_measurement_theta_min 4.0540
_cell_volume 982.96(14)
_computing_cell_refinement
;
CrysAlisPro, Agilent Technologies,
Version 1.171.37.35 (release 13-08-2014 CrysAlis171 .NET)
(compiled Aug 13 2014,18:06:01)
;
_computing_data_collection
;
CrysAlisPro, Agilent Technologies,
Version 1.171.37.35 (release 13-08-2014 CrysAlis171 .NET)
(compiled Aug 13 2014,18:06:01)
;
_computing_data_reduction
;
CrysAlisPro, Agilent Technologies,
Version 1.171.37.35 (release 13-08-2014 CrysAlis171 .NET)
(compiled Aug 13 2014,18:06:01)
;
_computing_molecular_graphics 'Olex2 (Dolomanov et al., 2009)'
_computing_publication_material 'Olex2 (Dolomanov et al., 2009)'
_computing_structure_refinement 'ShelXL (Sheldrick, 2015)'
_computing_structure_solution 'ShelXS (Sheldrick, 2008)'
_diffrn_ambient_temperature 293(2)
_diffrn_detector 'CCD plate'
_diffrn_detector_area_resol_mean 16.2312
_diffrn_detector_type Eos
_diffrn_measured_fraction_theta_full 0.999
_diffrn_measured_fraction_theta_max 0.999
_diffrn_measurement_details
;
#__ type_ start__ end____ width___ exp.time_
  1 omega  -68.00   19.00   1.0000    1.0000
omega____ theta____ kappa____ phi______ frames
    -        0.0000  -57.0000  -30.0000 87

#__ type_ start__ end____ width___ exp.time_
  2 omega  -17.00   28.00   1.0000    1.0000
omega____ theta____ kappa____ phi______ frames
    -        0.0000   57.0000  120.0000 45

#__ type_ start__ end____ width___ exp.time_
  3 omega   32.00   66.00   1.0000    1.0000
omega____ theta____ kappa____ phi______ frames
    -        0.0000   57.0000  120.0000 34

#__ type_ start__ end____ width___ exp.time_
  4 omega  -92.00  -36.00   1.0000    1.7500
omega____ theta____ kappa____ phi______ frames
    -      -33.5000  178.0000 -120.0000 56

#__ type_ start__ end____ width___ exp.time_
  5 omega   -3.00   28.00   1.0000    1.7500
omega____ theta____ kappa____ phi______ frames
    -       36.7015  -99.0000  150.0000 31

#__ type_ start__ end____ width___ exp.time_
  6 omega   14.00   76.00   1.0000    1.7500
omega____ theta____ kappa____ phi______ frames
    -       36.7015  -99.0000    0.0000 62

#__ type_ start__ end____ width___ exp.time_
  7 omega  -30.00   17.00   1.0000    1.7500
omega____ theta____ kappa____ phi______ frames
    -       36.7015  -77.0000 -150.0000 47

#__ type_ start__ end____ width___ exp.time_
  8 omega  -31.00   -3.00   1.0000    1.7500
omega____ theta____ kappa____ phi______ frames
    -       36.7015  -57.0000 -120.0000 28

#__ type_ start__ end____ width___ exp.time_
  9 omega   -9.00   16.00   1.0000    1.7500
omega____ theta____ kappa____ phi______ frames
    -       36.7015  108.0000   66.8661 25

#__ type_ start__ end____ width___ exp.time_
 10 omega   -4.00   64.00   1.0000    1.7500
omega____ theta____ kappa____ phi______ frames
    -       36.7015  -99.0000  120.0000 68

#__ type_ start__ end____ width___ exp.time_
 11 omega   32.00   74.00   1.0000    1.7500
omega____ theta____ kappa____ phi______ frames
    -       36.7015  -99.0000  150.0000 42

#__ type_ start__ end____ width___ exp.time_
 12 omega    3.00   30.00   1.0000    1.7500
omega____ theta____ kappa____ phi______ frames
    -       36.7015   86.0000  160.8793 27

#__ type_ start__ end____ width___ exp.time_
 13 omega  -32.00   52.00   1.0000    1.7500
omega____ theta____ kappa____ phi______ frames
    -       36.7015  -57.0000  -90.0000 84

#__ type_ start__ end____ width___ exp.time_
 14 omega   18.00   64.00   1.0000    1.7500
omega____ theta____ kappa____ phi______ frames
    -       36.7015  -77.0000 -150.0000 46

#__ type_ start__ end____ width___ exp.time_
 15 omega    2.00   27.00   1.0000    1.7500
omega____ theta____ kappa____ phi______ frames
    -       40.0000   95.0000  -84.8594 25

#__ type_ start__ end____ width___ exp.time_
 16 omega    9.00   34.00   1.0000    1.7500
omega____ theta____ kappa____ phi______ frames
    -       44.0000   89.0000 -126.4709 25

#__ type_ start__ end____ width___ exp.time_
 17 omega   15.00   42.00   1.0000    1.7500
omega____ theta____ kappa____ phi______ frames
    -       48.0000   85.0000  170.9353 27

#__ type_ start__ end____ width___ exp.time_
 18 omega   13.00   38.00   1.0000    1.7500
omega____ theta____ kappa____ phi______ frames
    -       48.0000   88.0000   -5.2766 25

#__ type_ start__ end____ width___ exp.time_
 19 omega   16.00   41.00   1.0000    1.7500
omega____ theta____ kappa____ phi______ frames
    -       48.0000   84.0000  -69.6659 25

#__ type_ start__ end____ width___ exp.time_
 20 omega   20.00   45.00   1.0000    1.7500
omega____ theta____ kappa____ phi______ frames
    -       52.0000   83.0000 -108.8930 25

#__ type_ start__ end____ width___ exp.time_
 21 omega   20.00   45.00   1.0000    1.7500
omega____ theta____ kappa____ phi______ frames
    -       52.0000   84.0000   75.2741 25

#__ type_ start__ end____ width___ exp.time_
 22 omega   20.00   45.00   1.0000    1.7500
omega____ theta____ kappa____ phi______ frames
    -       52.0000   83.0000   40.6348 25

#__ type_ start__ end____ width___ exp.time_
 23 omega   27.00   53.00   1.0000    1.7500
omega____ theta____ kappa____ phi______ frames
    -       56.0000   78.0000  -55.3039 26

#__ type_ start__ end____ width___ exp.time_
 24 omega   27.00   98.00   1.0000    1.7500
omega____ theta____ kappa____ phi______ frames
    -       56.0000   78.0000  134.4099 71

#__ type_ start__ end____ width___ exp.time_
 25 omega   77.00  119.00   1.0000    1.7500
omega____ theta____ kappa____ phi______ frames
    -       56.0000   74.0000 -163.7901 42

#__ type_ start__ end____ width___ exp.time_
 26 omega   29.00   74.00   1.0000    1.7500
omega____ theta____ kappa____ phi______ frames
    -       56.0000   74.0000 -163.7901 45

#__ type_ start__ end____ width___ exp.time_
 27 omega   77.00  126.00   1.0000    1.7500
omega____ theta____ kappa____ phi______ frames
    -       60.0000   72.0000 -106.9998 49

#__ type_ start__ end____ width___ exp.time_
 28 omega   99.00  126.00   1.0000    1.7500
omega____ theta____ kappa____ phi______ frames
    -       60.0000   69.0000    1.6854 27

#__ type_ start__ end____ width___ exp.time_
 29 omega   78.00  111.00   1.0000    1.7500
omega____ theta____ kappa____ phi______ frames
    -       60.0000   75.0000  -42.0253 33

#__ type_ start__ end____ width___ exp.time_
 30 omega   39.00   90.00   1.0000    1.7500
omega____ theta____ kappa____ phi______ frames
    -       60.0000   69.0000    1.6854 51

#__ type_ start__ end____ width___ exp.time_
 31 omega   31.00   74.00   1.0000    1.7500
omega____ theta____ kappa____ phi______ frames
    -       60.0000   79.0000   81.0094 43

#__ type_ start__ end____ width___ exp.time_
 32 omega  101.00  126.00   1.0000    1.7500
omega____ theta____ kappa____ phi______ frames
    -       60.0000   70.0000   73.2352 25

#__ type_ start__ end____ width___ exp.time_
 33 omega   34.00   61.00   1.0000    1.7500
omega____ theta____ kappa____ phi______ frames
    -       60.0000   72.0000 -106.9998 27

#__ type_ start__ end____ width___ exp.time_
 34 omega   33.00   72.00   1.0000    1.7500
omega____ theta____ kappa____ phi______ frames
    -       60.0000   75.0000  -42.0253 39

#__ type_ start__ end____ width___ exp.time_
 35 omega   35.00   62.00   1.0000    1.7500
omega____ theta____ kappa____ phi______ frames
    -       60.0000   70.0000   73.2352 27

#__ type_ start__ end____ width___ exp.time_
 36 omega   65.00   91.00   1.0000    7.5000
omega____ theta____ kappa____ phi______ frames
    -       88.0000   67.0000 -115.1141 26

#__ type_ start__ end____ width___ exp.time_
 37 omega  115.00  157.00   1.0000    7.5000
omega____ theta____ kappa____ phi______ frames
    -       88.0000   53.0000 -179.7045 42

#__ type_ start__ end____ width___ exp.time_
 38 omega   69.00  110.00   1.0000    7.5000
omega____ theta____ kappa____ phi______ frames
    -       88.0000   53.0000 -179.7045 41

#__ type_ start__ end____ width___ exp.time_
 39 omega   67.00   94.00   1.0000    7.5000
omega____ theta____ kappa____ phi______ frames
    -       92.0000   71.0000   97.9760 27

#__ type_ start__ end____ width___ exp.time_
 40 omega   79.00  105.00   1.0000    7.5000
omega____ theta____ kappa____ phi______ frames
    -      108.0000   77.0000   30.0000 26

#__ type_ start__ end____ width___ exp.time_
 41 omega   88.00  124.00   1.0000    7.5000
omega____ theta____ kappa____ phi______ frames
    -      108.0000   61.0000  -30.0000 36

#__ type_ start__ end____ width___ exp.time_
 42 omega   81.00  177.00   1.0000    7.5000
omega____ theta____ kappa____ phi______ frames
    -      108.0000   77.0000 -150.0000 96

#__ type_ start__ end____ width___ exp.time_
 43 omega   89.00  163.00   1.0000    7.5000
omega____ theta____ kappa____ phi______ frames
    -      108.0000   61.0000   30.0000 74

#__ type_ start__ end____ width___ exp.time_
 44 omega   79.00  171.00   1.0000    7.5000
omega____ theta____ kappa____ phi______ frames
    -      108.0000   77.0000  -30.0000 92

#__ type_ start__ end____ width___ exp.time_
 45 omega  122.00  177.00   1.0000    7.5000
omega____ theta____ kappa____ phi______ frames
    -      108.0000   77.0000 -180.0000 55

#__ type_ start__ end____ width___ exp.time_
 46 omega   80.00  105.00   1.0000    7.5000
omega____ theta____ kappa____ phi______ frames
    -      108.0000   77.0000   60.0000 25

#__ type_ start__ end____ width___ exp.time_
 47 omega   79.00  117.00   1.0000    7.5000
omega____ theta____ kappa____ phi______ frames
    -      108.0000   77.0000 -180.0000 38

#__ type_ start__ end____ width___ exp.time_
 48 omega   80.00  161.00   1.0000    7.5000
omega____ theta____ kappa____ phi______ frames
    -      108.0000   77.0000   90.0000 81

#__ type_ start__ end____ width___ exp.time_
 49 omega   90.00  172.00   1.0000    7.5000
omega____ theta____ kappa____ phi______ frames
    -      108.0000   61.0000  150.0000 82

#__ type_ start__ end____ width___ exp.time_
 50 omega   80.00  166.00   1.0000    7.5000
omega____ theta____ kappa____ phi______ frames
    -      108.0000   77.0000 -120.0000 86

#__ type_ start__ end____ width___ exp.time_
 51 omega   44.00  109.00   1.0000    7.5000
omega____ theta____ kappa____ phi______ frames
    -      108.0000  -94.0000  120.0000 65

#__ type_ start__ end____ width___ exp.time_
 52 omega   39.00  107.00   1.0000    7.5000
omega____ theta____ kappa____ phi______ frames
    -      108.0000  -94.0000 -150.0000 68

#__ type_ start__ end____ width___ exp.time_
 53 omega   88.00  114.00   1.0000    7.5000
omega____ theta____ kappa____ phi______ frames
    -      108.0000   61.0000  -90.0000 26

#__ type_ start__ end____ width___ exp.time_
 54 omega   89.00  136.00   1.0000    7.5000
omega____ theta____ kappa____ phi______ frames
    -      108.0000   61.0000  -60.0000 47

#__ type_ start__ end____ width___ exp.time_
 55 omega  115.00  142.00   1.0000    7.5000
omega____ theta____ kappa____ phi______ frames
    -      108.0000   77.0000    0.0000 27

#__ type_ start__ end____ width___ exp.time_
 56 omega   45.00   80.00   1.0000    7.5000
omega____ theta____ kappa____ phi______ frames
    -      108.0000  -94.0000  -60.0000 35
;
_diffrn_measurement_device 'four-circle diffractometer'
_diffrn_measurement_device_type 'Xcalibur, Eos, Gemini'
_diffrn_measurement_method '\w scans'
_diffrn_orient_matrix_UB_11 -0.1442664000
_diffrn_orient_matrix_UB_12 0.0560342000
_diffrn_orient_matrix_UB_13 -0.0855747000
_diffrn_orient_matrix_UB_21 0.0985613000
_diffrn_orient_matrix_UB_22 0.1268250000
_diffrn_orient_matrix_UB_23 0.0735963000
_diffrn_orient_matrix_UB_31 0.1050544000
_diffrn_orient_matrix_UB_32 0.0291402000
_diffrn_orient_matrix_UB_33 -0.0872798000
_diffrn_radiation_monochromator graphite
_diffrn_radiation_probe x-ray
_diffrn_radiation_type CuK\a
_diffrn_radiation_wavelength 1.54184
_diffrn_reflns_av_R_equivalents 0.0451
_diffrn_reflns_av_unetI/netI 0.0330
_diffrn_reflns_Laue_measured_fraction_full 0.999
_diffrn_reflns_Laue_measured_fraction_max 0.999
_diffrn_reflns_limit_h_max 9
_diffrn_reflns_limit_h_min -9
_diffrn_reflns_limit_k_max 13
_diffrn_reflns_limit_k_min -13
_diffrn_reflns_limit_l_max 13
_diffrn_reflns_limit_l_min -13
_diffrn_reflns_number 12999
_diffrn_reflns_point_group_measured_fraction_full 0.999
_diffrn_reflns_point_group_measured_fraction_max 0.999
_diffrn_reflns_theta_full 67.078
_diffrn_reflns_theta_max 67.078
_diffrn_reflns_theta_min 4.067
_diffrn_source 'Enhance (Cu) X-ray Source'
_exptl_absorpt_coefficient_mu 4.850
_exptl_absorpt_correction_T_max 1.00000
_exptl_absorpt_correction_T_min 0.47172
_exptl_absorpt_correction_type multi-scan
_exptl_absorpt_process_details
;
CrysAlisPro, Agilent Technologies,
Version 1.171.37.35 (release 13-08-2014 CrysAlis171 .NET)
(compiled Aug 13 2014,18:06:01)
Empirical absorption correction using spherical harmonics,
 implemented in SCALE3 ABSPACK scaling algorithm.
;
_exptl_crystal_colour colourless
_exptl_crystal_colour_primary colourless
_exptl_crystal_density_diffrn 1.549
_exptl_crystal_description prism
_exptl_crystal_F_000 476
_exptl_crystal_size_max 0.18
_exptl_crystal_size_mid 0.12
_exptl_crystal_size_min 0.1
_refine_diff_density_max 0.324
_refine_diff_density_min -0.312
_refine_diff_density_rms 0.056
_refine_ls_extinction_method none
_refine_ls_goodness_of_fit_ref 1.031
_refine_ls_hydrogen_treatment mixed
_refine_ls_matrix_type full
_refine_ls_number_parameters 259
_refine_ls_number_reflns 3503
_refine_ls_number_restraints 0
_refine_ls_restrained_S_all 1.031
_refine_ls_R_factor_all 0.0515
_refine_ls_R_factor_gt 0.0418
_refine_ls_shift/su_max 0.000
_refine_ls_shift/su_mean 0.000
_refine_ls_structure_factor_coef Fsqd
_refine_ls_weighting_details 'w=1/[\s^2^(Fo^2^)+(0.0671P)^2^+0.3206P] where P=(Fo^2^+2Fc^2^)/3'
_refine_ls_weighting_scheme calc
_refine_ls_wR_factor_gt 0.1123
_refine_ls_wR_factor_ref 0.1204
_reflns_Friedel_coverage 0.000
_reflns_number_gt 2907
_reflns_number_total 3503
_reflns_threshold_expression 'I > 2\s(I)'
_cod_data_source_file jo8b01573_si_002.cif
_cod_data_source_block 201605183
_cod_original_cell_volume 982.95(13)
_cod_database_code 4035644
_chemical_oxdiff_formula C1H1O1N1S1
_shelx_space_group_comment
;
The symmetry employed for this shelxl refinement is uniquely defined
by the following loop, which should always be used as a source of
symmetry information in preference to the above space-group names.
They are only intended as comments.
;
_reflns_odcompleteness_completeness 93.42
_reflns_odcompleteness_iscentric 1
_reflns_odcompleteness_theta 66.97
_olex2_refinement_description
;
1. Fixed Uiso
 At 1.2 times of:
  All C(H) groups, All C(H,H) groups
 At 1.5 times of:
  All C(H,H,H) groups
2.a Ternary CH refined with riding coordinates:
 C8(H8)
2.b Secondary CH2 refined with riding coordinates:
 C9(H9A,H9B)
2.c Aromatic/amide H refined with riding coordinates:
 C1(H1), C2(H2), C3(H3)
2.d Idealised Me refined as rotating group:
 C11(H11A,H11B,H11C), C12(H12A,H12B,H12C), C13(H13A,H13B,H13C)
;
_shelx_shelxl_version_number 2014/7
_olex2_submission_special_instructions 'No special instructions were received'

loop_
_space_group_symop_operation_xyz
'x, y, z'
'-x, -y, -z'

loop_
_atom_site_label
_atom_site_type_symbol
_atom_site_fract_x
_atom_site_fract_y
_atom_site_fract_z
_atom_site_U_iso_or_equiv
_atom_site_adp_type
_atom_site_occupancy
_atom_site_site_symmetry_order
_atom_site_calc_flag
_atom_site_refinement_flags_posn
C1 C 0.7883(5) 0.7557(3) 0.1549(3) 0.0728(10) Uani 1 1 d .
H1 H 0.8055 0.8353 0.1317 0.087 Uiso 1 1 calc R
C2 C 0.9213(5) 0.7055(3) 0.2163(4) 0.0724(9) Uani 1 1 d .
H2 H 1.0402 0.7472 0.2397 0.087 Uiso 1 1 calc R
C3 C 0.8622(4) 0.5829(3) 0.2416(3) 0.0599(8) Uani 1 1 d .
H3 H 0.9366 0.5349 0.2831 0.072 Uiso 1 1 calc R
C4 C 0.6797(4) 0.5442(2) 0.1965(3) 0.0470(6) Uani 1 1 d .
C5 C 0.5606(3) 0.4280(2) 0.2034(2) 0.0428(6) Uani 1 1 d .
C6 C 0.5906(3) 0.3090(2) 0.2258(2) 0.0408(5) Uani 1 1 d .
C7 C 0.4345(3) 0.2353(2) 0.2192(3) 0.0445(6) Uani 1 1 d .
C8 C 0.3726(4) 0.1024(2) 0.2365(3) 0.0493(6) Uani 1 1 d .
H8 H 0.4719 0.0651 0.2517 0.059 Uiso 1 1 calc R
C9 C 0.3198(4) 0.0936(3) 0.3496(3) 0.0512(6) Uani 1 1 d .
H9A H 0.2374 0.1431 0.3446 0.061 Uiso 1 1 calc R
H9B H 0.2634 0.0090 0.3555 0.061 Uiso 1 1 calc R
C10 C 0.2210(5) 0.0315(3) 0.1238(3) 0.0608(8) Uani 1 1 d .
H10A H 0.268(5) 0.036(3) 0.055(4) 0.080(12) Uiso 1 1 d .
H10B H 0.186(5) -0.057(4) 0.138(4) 0.085(12) Uiso 1 1 d .
H10C H 0.126(6) 0.079(4) 0.106(4) 0.108(15) Uiso 1 1 d .
C11 C 0.4917(5) 0.3521(3) 0.5508(3) 0.0627(8) Uani 1 1 d .
H11A H 0.5985 0.3850 0.5347 0.094 Uiso 1 1 calc GR
H11B H 0.4949 0.3977 0.6224 0.094 Uiso 1 1 calc GR
H11C H 0.3915 0.3584 0.4805 0.094 Uiso 1 1 calc GR
C12 C 0.8916(5) 0.3243(4) 0.0664(4) 0.0755(10) Uani 1 1 d .
H12A H 0.9205 0.2911 0.0017 0.113 Uiso 1 1 calc GR
H12B H 0.9985 0.3677 0.1316 0.113 Uiso 1 1 calc GR
H12C H 0.8194 0.3797 0.0337 0.113 Uiso 1 1 calc GR
C13 C 0.8920(4) 0.1519(3) 0.4472(3) 0.0651(8) Uani 1 1 d .
H13A H 0.9064 0.0954 0.3913 0.098 Uiso 1 1 calc GR
H13B H 0.7784 0.1221 0.4546 0.098 Uiso 1 1 calc GR
H13C H 0.9834 0.1592 0.5271 0.098 Uiso 1 1 calc GR
N1 N 0.3958(3) 0.4249(2) 0.1863(3) 0.0549(6) Uani 1 1 d .
N2 N 0.7487(3) 0.2716(2) 0.2459(2) 0.0442(5) Uani 1 1 d .
O1 O 0.3141(2) 0.30141(17) 0.1954(2) 0.0557(5) Uani 1 1 d .
O2 O 0.4808(3) 0.13879(18) 0.4567(2) 0.0553(5) Uani 1 1 d .
O3 O 0.6296(3) 0.1866(2) 0.6731(2) 0.0743(7) Uani 1 1 d .
O4 O 0.3063(3) 0.1441(2) 0.5863(2) 0.0683(6) Uani 1 1 d .
O5 O 0.6027(3) 0.1562(2) 0.0366(2) 0.0663(6) Uani 1 1 d .
O6 O 0.8861(3) 0.1244(2) 0.1765(2) 0.0737(7) Uani 1 1 d .
O7 O 0.8495(3) 0.3726(2) 0.4580(2) 0.0606(5) Uani 1 1 d .
O8 O 1.0727(3) 0.3386(2) 0.3741(2) 0.0667(6) Uani 1 1 d .
S1 S 0.58616(12) 0.65761(7) 0.12477(8) 0.0665(2) Uani 1 1 d .
S2 S 0.47364(9) 0.19776(6) 0.57770(7) 0.0508(2) Uani 1 1 d .
S3 S 0.77548(10) 0.20429(7) 0.12531(7) 0.0540(2) Uani 1 1 d .
S4 S 0.90654(9) 0.29663(6) 0.38986(7) 0.0499(2) Uani 1 1 d .

loop_
_atom_site_aniso_label
_atom_site_aniso_U_11
_atom_site_aniso_U_22
_atom_site_aniso_U_33
_atom_site_aniso_U_23
_atom_site_aniso_U_13
_atom_site_aniso_U_12
C1 0.096(3) 0.0486(16) 0.071(2) 0.0185(15) 0.0298(19) 0.0129(17)
C2 0.071(2) 0.0607(19) 0.076(2) 0.0106(17) 0.0249(18) 0.0016(16)
C3 0.0549(17) 0.0480(15) 0.0689(19) 0.0109(13) 0.0156(14) 0.0088(13)
C4 0.0530(15) 0.0420(13) 0.0474(14) 0.0049(11) 0.0162(12) 0.0172(11)
C5 0.0424(13) 0.0382(12) 0.0484(14) -0.0004(10) 0.0136(11) 0.0157(10)
C6 0.0388(13) 0.0406(12) 0.0465(13) -0.0001(10) 0.0158(10) 0.0160(10)
C7 0.0421(14) 0.0426(13) 0.0531(15) -0.0031(11) 0.0182(11) 0.0173(11)
C8 0.0481(15) 0.0415(13) 0.0621(17) -0.0014(12) 0.0239(13) 0.0124(11)
C9 0.0461(15) 0.0457(14) 0.0612(17) -0.0026(12) 0.0208(13) 0.0089(11)
C10 0.0621(19) 0.0529(17) 0.064(2) -0.0044(14) 0.0203(15) 0.0132(14)
C11 0.069(2) 0.0431(14) 0.080(2) 0.0024(14) 0.0269(17) 0.0201(14)
C12 0.075(2) 0.095(3) 0.079(2) 0.021(2) 0.0472(19) 0.033(2)
C13 0.0571(18) 0.0685(19) 0.078(2) 0.0286(17) 0.0253(16) 0.0283(15)
N1 0.0484(13) 0.0425(11) 0.0770(17) 0.0004(11) 0.0210(12) 0.0202(10)
N2 0.0380(11) 0.0486(11) 0.0520(13) 0.0036(10) 0.0174(9) 0.0206(9)
O1 0.0410(10) 0.0463(10) 0.0841(14) 0.0004(9) 0.0243(10) 0.0164(8)
O2 0.0482(11) 0.0567(11) 0.0630(12) -0.0049(9) 0.0191(9) 0.0187(9)
O3 0.0718(15) 0.0796(15) 0.0657(14) 0.0092(12) 0.0077(11) 0.0344(12)
O4 0.0676(14) 0.0708(14) 0.0705(14) 0.0052(11) 0.0339(12) 0.0119(11)
O5 0.0694(14) 0.0695(13) 0.0620(13) -0.0116(10) 0.0202(11) 0.0271(11)
O6 0.0812(16) 0.0819(15) 0.0826(16) 0.0130(12) 0.0366(13) 0.0554(13)
O7 0.0571(12) 0.0644(12) 0.0549(12) -0.0025(10) 0.0134(9) 0.0160(10)
O8 0.0391(11) 0.0841(15) 0.0744(14) 0.0207(12) 0.0167(10) 0.0164(10)
S1 0.0760(5) 0.0530(4) 0.0692(5) 0.0167(4) 0.0177(4) 0.0267(4)
S2 0.0525(4) 0.0475(4) 0.0549(4) 0.0052(3) 0.0176(3) 0.0196(3)
S3 0.0563(4) 0.0594(4) 0.0596(4) 0.0047(3) 0.0261(3) 0.0313(3)
S4 0.0395(3) 0.0547(4) 0.0549(4) 0.0103(3) 0.0134(3) 0.0159(3)

loop_
_atom_type_symbol
_atom_type_description
_atom_type_scat_dispersion_real
_atom_type_scat_dispersion_imag
_atom_type_scat_source
C C 0.0181 0.0091 'International Tables Vol C Tables 4.2.6.8 and 6.1.1.4'
H H 0.0000 0.0000 'International Tables Vol C Tables 4.2.6.8 and 6.1.1.4'
N N 0.0311 0.0180 'International Tables Vol C Tables 4.2.6.8 and 6.1.1.4'
O O 0.0492 0.0322 'International Tables Vol C Tables 4.2.6.8 and 6.1.1.4'
S S 0.3331 0.5567 'International Tables Vol C Tables 4.2.6.8 and 6.1.1.4'

loop_
_geom_angle_atom_site_label_1
_geom_angle_atom_site_label_2
_geom_angle_atom_site_label_3
_geom_angle
C2 C1 H1 123.7
C2 C1 S1 112.5(3)
S1 C1 H1 123.7
C1 C2 H2 123.3
C1 C2 C3 113.4(3)
C3 C2 H2 123.3
C2 C3 H3 124.5
C4 C3 C2 111.0(3)
C4 C3 H3 124.5
C3 C4 C5 130.7(3)
C3 C4 S1 111.5(2)
C5 C4 S1 117.8(2)
C6 C5 C4 130.9(2)
N1 C5 C4 118.8(2)
N1 C5 C6 110.3(2)
C7 C6 C5 105.8(2)
C7 C6 N2 125.6(2)
N2 C6 C5 128.6(2)
C6 C7 C8 134.3(2)
C6 C7 O1 109.1(2)
O1 C7 C8 116.6(2)
C7 C8 H8 108.1
C7 C8 C9 109.1(2)
C7 C8 C10 112.6(3)
C9 C8 H8 108.1
C10 C8 H8 108.1
C10 C8 C9 110.5(2)
C8 C9 H9A 110.3
C8 C9 H9B 110.3
H9A C9 H9B 108.6
O2 C9 C8 107.0(2)
O2 C9 H9A 110.3
O2 C9 H9B 110.3
C8 C10 H10A 106(2)
C8 C10 H10B 110(2)
C8 C10 H10C 105(3)
H10A C10 H10B 108(3)
H10A C10 H10C 109(3)
H10B C10 H10C 117(3)
H11A C11 H11B 109.5
H11A C11 H11C 109.5
H11B C11 H11C 109.5
S2 C11 H11A 109.5
S2 C11 H11B 109.5
S2 C11 H11C 109.5
H12A C12 H12B 109.5
H12A C12 H12C 109.5
H12B C12 H12C 109.5
S3 C12 H12A 109.5
S3 C12 H12B 109.5
S3 C12 H12C 109.5
H13A C13 H13B 109.5
H13A C13 H13C 109.5
H13B C13 H13C 109.5
S4 C13 H13A 109.5
S4 C13 H13B 109.5
S4 C13 H13C 109.5
C5 N1 O1 105.7(2)
C6 N2 S3 119.05(18)
C6 N2 S4 119.44(18)
S3 N2 S4 121.51(12)
C7 O1 N1 109.15(19)
C9 O2 S2 120.26(17)
C1 S1 C4 91.51(15)
O2 S2 C11 102.95(15)
O3 S2 C11 109.72(16)
O3 S2 O2 104.66(13)
O3 S2 O4 119.42(16)
O4 S2 C11 109.90(16)
O4 S2 O2 108.81(13)
N2 S3 C12 105.21(15)
O5 S3 C12 109.30(18)
O5 S3 N2 105.97(12)
O5 S3 O6 120.29(15)
O6 S3 C12 108.83(17)
O6 S3 N2 106.16(13)
N2 S4 C13 105.46(15)
O7 S4 C13 109.32(16)
O7 S4 N2 104.20(11)
O7 S4 O8 120.74(15)
O8 S4 C13 109.41(15)
O8 S4 N2 106.53(13)

loop_
_geom_bond_atom_site_label_1
_geom_bond_atom_site_label_2
_geom_bond_distance
C1 H1 0.9300
C1 C2 1.346(5)
C1 S1 1.695(4)
C2 H2 0.9300
C2 C3 1.419(4)
C3 H3 0.9300
C3 C4 1.380(4)
C4 C5 1.461(4)
C4 S1 1.724(3)
C5 C6 1.430(3)
C5 N1 1.310(3)
C6 C7 1.342(4)
C6 N2 1.422(3)
C7 C8 1.499(4)
C7 O1 1.345(3)
C8 H8 0.9800
C8 C9 1.515(4)
C8 C10 1.514(4)
C9 H9A 0.9700
C9 H9B 0.9700
C9 O2 1.451(3)
C10 H10A 0.99(4)
C10 H10B 1.00(4)
C10 H10C 1.02(5)
C11 H11A 0.9600
C11 H11B 0.9600
C11 H11C 0.9600
C11 S2 1.746(3)
C12 H12A 0.9600
C12 H12B 0.9600
C12 H12C 0.9600
C12 S3 1.750(4)
C13 H13A 0.9600
C13 H13B 0.9600
C13 H13C 0.9600
C13 S4 1.756(3)
N1 O1 1.415(3)
N2 S3 1.689(2)
N2 S4 1.697(2)
O2 S2 1.570(2)
O3 S2 1.418(2)
O4 S2 1.418(2)
O5 S3 1.419(2)
O6 S3 1.427(2)
O7 S4 1.422(2)
O8 S4 1.427(2)

loop_
_geom_torsion_atom_site_label_1
_geom_torsion_atom_site_label_2
_geom_torsion_atom_site_label_3
_geom_torsion_atom_site_label_4
_geom_torsion
C1 C2 C3 C4 0.0(5)
C2 C1 S1 C4 0.1(3)
C2 C3 C4 C5 -178.2(3)
C2 C3 C4 S1 0.1(4)
C3 C4 C5 C6 -20.3(5)
C3 C4 C5 N1 160.3(3)
C3 C4 S1 C1 -0.1(3)
C4 C5 C6 C7 -178.7(3)
C4 C5 C6 N2 -1.1(5)
C4 C5 N1 O1 178.6(2)
C5 C4 S1 C1 178.4(2)
C5 C6 C7 C8 -178.0(3)
C5 C6 C7 O1 -0.4(3)
C5 C6 N2 S3 -96.4(3)
C5 C6 N2 S4 83.0(3)
C5 N1 O1 C7 0.7(3)
C6 C5 N1 O1 -1.0(3)
C6 C7 C8 C9 113.9(3)
C6 C7 C8 C10 -122.9(4)
C6 C7 O1 N1 -0.2(3)
C6 N2 S3 C12 93.5(2)
C6 N2 S3 O5 -22.2(2)
C6 N2 S3 O6 -151.2(2)
C6 N2 S4 C13 105.7(2)
C6 N2 S4 O7 -9.3(2)
C6 N2 S4 O8 -138.0(2)
C7 C6 N2 S3 80.7(3)
C7 C6 N2 S4 -99.9(3)
C7 C8 C9 O2 -68.2(3)
C8 C7 O1 N1 177.9(2)
C8 C9 O2 S2 152.64(18)
C9 O2 S2 C11 -87.4(2)
C9 O2 S2 O3 157.9(2)
C9 O2 S2 O4 29.2(2)
C10 C8 C9 O2 167.4(2)
N1 C5 C6 C7 0.9(3)
N1 C5 C6 N2 178.4(3)
N2 C6 C7 C8 4.3(5)
N2 C6 C7 O1 -178.0(2)
O1 C7 C8 C9 -63.6(3)
O1 C7 C8 C10 59.6(3)
S1 C1 C2 C3 -0.1(5)
S1 C4 C5 C6 161.6(2)
S1 C4 C5 N1 -17.9(4)
S3 N2 S4 C13 -74.81(19)
S3 N2 S4 O7 170.10(15)
S3 N2 S4 O8 41.41(19)
S4 N2 S3 C12 -85.9(2)
S4 N2 S3 O5 158.35(16)
S4 N2 S3 O6 29.4(2)
